data_7203905
loop_
_publ_author_name
'von Hirschheydt, Thomas'
'Wolfart, Volker'
'Gleiter, Rolf'
'Irngartinger, Hermann'
'Oeser, Thomas'
'Rominger, Frank'
'Eisentr\"ager, Frank'

_publ_section_title
;
 A short survey of bicyclic diamines&#x200A;--&#x200A;syntheses and
 properties of N,N'-bridged-1,10-diazabicyclooctadeca-5,14-diynes
;
_journal_issue 2
_journal_name_full 'Journal of the Chemical Society, Perkin Transactions 2'
_journal_page_first 175
_journal_paper_doi 10.1039/a907609c
_journal_year 2000
_chemical_formula_sum 'C24 H36 N2'
_chemical_formula_weight 352.55
_chemical_name_systematic
; 
 1,10-Diazabicyclo[8.8.8]hexacosa-5,14,22-triyne (47) 
;
_space_group_IT_number 18
_symmetry_cell_setting orthorhombic
_symmetry_space_group_name_Hall 'P 2 2ab'
_symmetry_space_group_name_H-M 'P 21 21 2'
_atom_sites_solution_hydrogens difmap
_atom_sites_solution_primary direct
_atom_sites_solution_secondary difmap
_audit_creation_method SHELXL-97
_cell_angle_alpha 90.0
_cell_angle_beta 90.0
_cell_angle_gamma 90.0
_cell_formula_units_Z 2
_cell_length_a 12.177(2)
_cell_length_b 9.875(2)
_cell_length_c 8.532(1)
_cell_measurement_reflns_used 25
_cell_measurement_temperature 293(2)
_cell_measurement_theta_max 19.5
_cell_measurement_theta_min 10.5
_cell_volume 1026.0(3)
_computing_structure_refinement 'SHELXL-97 (Sheldrick, 1997)'
_computing_structure_solution 'SHELXS-97 (Sheldrick, 1990)'
_diffrn_ambient_temperature 293(2)
_diffrn_measured_fraction_theta_full 0.999
_diffrn_measured_fraction_theta_max 0.999
_diffrn_measurement_device_type NONIUS_CAD4
_diffrn_measurement_method \w2\q
_diffrn_radiation_monochromator graphite
_diffrn_radiation_source 'fine-focus sealed tube'
_diffrn_radiation_type MoK\a
_diffrn_radiation_wavelength 0.71073
_diffrn_reflns_av_R_equivalents 0.0000
_diffrn_reflns_av_sigmaI/netI 0.0192
_diffrn_reflns_limit_h_max 16
_diffrn_reflns_limit_h_min 0
_diffrn_reflns_limit_k_max 13
_diffrn_reflns_limit_k_min 0
_diffrn_reflns_limit_l_max 11
_diffrn_reflns_limit_l_min 0
_diffrn_reflns_number 1441
_diffrn_reflns_theta_full 27.95
_diffrn_reflns_theta_max 27.95
_diffrn_reflns_theta_min 2.39
_diffrn_standards_decay_% -3
_diffrn_standards_interval_count 100
_diffrn_standards_interval_time 60
_diffrn_standards_number 3
_exptl_absorpt_coefficient_mu 0.066
_exptl_absorpt_correction_T_max 0.9837
_exptl_absorpt_correction_T_min 0.9710
_exptl_absorpt_correction_type none
_exptl_crystal_colour colourless
_exptl_crystal_density_diffrn 1.141
_exptl_crystal_density_method 'not measured'
_exptl_crystal_description cube
_exptl_crystal_F_000 388
_exptl_crystal_size_max 0.45
_exptl_crystal_size_mid 0.45
_exptl_crystal_size_min 0.25
_refine_diff_density_max 0.138
_refine_diff_density_min -0.159
_refine_diff_density_rms 0.041
_refine_ls_abs_structure_details 'Flack H D (1983), Acta Cryst. A39, 876-881'
_refine_ls_abs_structure_Flack -1(4)
_refine_ls_extinction_method none
_refine_ls_goodness_of_fit_ref 1.025
_refine_ls_hydrogen_treatment refall
_refine_ls_matrix_type full
_refine_ls_number_parameters 190
_refine_ls_number_reflns 1441
_refine_ls_number_restraints 0
_refine_ls_restrained_S_all 1.025
_refine_ls_R_factor_all 0.0498
_refine_ls_R_factor_gt 0.0348
_refine_ls_shift/su_max 0.000
_refine_ls_shift/su_mean 0.000
_refine_ls_structure_factor_coef Fsqd
_refine_ls_weighting_details 'calc w=1/[\s^2^(Fo^2^)+(0.0706P)^2^+0.0387P] where P=(Fo^2^+2Fc^2^)/3'
_refine_ls_weighting_scheme calc
_refine_ls_wR_factor_gt 0.0925
_refine_ls_wR_factor_ref 0.0993
_reflns_number_gt 1199
_reflns_number_total 1441
_reflns_threshold_expression >2sigma(I)
_cod_data_source_file a907609c.txt
_cod_data_source_block 768tri8
_cod_depositor_comments
;
The following automatic conversions were performed:
'_atom_site_symetry_multiplicity' tag replaced with
'_atom_site_symmetry_multiplicity'.

Automatic conversion script
Id: cif_correct_tags 1440 2010-10-19 06:21:57Z saulius 
;
_cod_database_code 7203905

loop_
_symmetry_equiv_pos_as_xyz
'x, y, z'
'-x, -y, z'
'x+1/2, -y+1/2, -z'
'-x+1/2, y+1/2, -z'

loop_
_atom_site_label
_atom_site_type_symbol
_atom_site_fract_x
_atom_site_fract_y
_atom_site_fract_z
_atom_site_U_iso_or_equiv
_atom_site_adp_type
_atom_site_occupancy
_atom_site_symmetry_multiplicity
_atom_site_calc_flag
_atom_site_refinement_flags
_atom_site_disorder_assembly
_atom_site_disorder_group
N1 N 0.32832(10) 0.19606(13) -0.18924(16) 0.0336(3) Uani 1 1 d . . .
C2 C 0.39624(14) 0.31614(16) -0.2133(2) 0.0403(4) Uani 1 1 d . . .
C3 C 0.51783(14) 0.28043(19) -0.2339(2) 0.0421(4) Uani 1 1 d . . .
C4 C 0.53576(14) 0.18768(18) -0.3746(2) 0.0391(4) Uani 1 1 d . . .
C5 C 0.64368(13) 0.12148(16) -0.3783(2) 0.0374(3) Uani 1 1 d . . .
C6 C 0.72678(13) 0.05937(17) -0.3775(2) 0.0387(4) Uani 1 1 d . . .
C7 C 0.82945(14) -0.0185(2) -0.3833(2) 0.0472(4) Uani 1 1 d . . .
C8 C 0.85824(13) -0.09845(19) -0.2353(2) 0.0427(4) Uani 1 1 d . . .
C9 C 0.78886(14) -0.22414(19) -0.2086(2) 0.0414(4) Uani 1 1 d . . .
C10 C 0.35421(13) 0.12133(16) -0.04599(19) 0.0338(3) Uani 1 1 d . . .
C11 C 0.34605(16) 0.19935(17) 0.1077(2) 0.0400(4) Uani 1 1 d . . .
C12 C 0.35499(14) 0.10765(18) 0.2516(2) 0.0415(4) Uani 1 1 d . . .
C13 C 0.45830(14) 0.03078(17) 0.25582(19) 0.0378(4) Uani 1 1 d . . .
H2A H 0.3696(16) 0.359(2) -0.316(3) 0.051(5) Uiso 1 1 d . . .
H2B H 0.3848(16) 0.385(2) -0.124(2) 0.049(5) Uiso 1 1 d . . .
H3A H 0.5590(18) 0.368(3) -0.246(3) 0.063(7) Uiso 1 1 d . . .
H3B H 0.5446(15) 0.2362(19) -0.137(2) 0.041(5) Uiso 1 1 d . . .
H4A H 0.520(2) 0.243(3) -0.469(3) 0.070(7) Uiso 1 1 d . . .
H4B H 0.4777(17) 0.122(2) -0.368(2) 0.046(5) Uiso 1 1 d . . .
H7A H 0.8222(18) -0.083(2) -0.474(3) 0.056(6) Uiso 1 1 d . . .
H7B H 0.8947(19) 0.044(2) -0.409(3) 0.067(7) Uiso 1 1 d . . .
H8A H 0.9362(16) -0.131(2) -0.245(2) 0.047(5) Uiso 1 1 d . . .
H8B H 0.8545(17) -0.0380(19) -0.142(2) 0.047(5) Uiso 1 1 d . . .
H9A H 0.7946(17) -0.285(2) -0.302(3) 0.054(6) Uiso 1 1 d . . .
H9B H 0.8147(17) -0.275(2) -0.117(3) 0.045(5) Uiso 1 1 d . . .
H10A H 0.3029(15) 0.0429(19) -0.040(2) 0.039(5) Uiso 1 1 d . . .
H10B H 0.4300(15) 0.080(2) -0.057(2) 0.041(5) Uiso 1 1 d . . .
H11A H 0.4047(19) 0.266(2) 0.110(3) 0.051(6) Uiso 1 1 d . . .
H11B H 0.281(2) 0.248(3) 0.111(3) 0.074(8) Uiso 1 1 d . . .
H12A H 0.3463(18) 0.164(2) 0.345(3) 0.059(6) Uiso 1 1 d . . .
H12B H 0.2921(17) 0.043(2) 0.254(2) 0.047(6) Uiso 1 1 d . . .

loop_
_atom_site_aniso_label
_atom_site_aniso_U_11
_atom_site_aniso_U_22
_atom_site_aniso_U_33
_atom_site_aniso_U_23
_atom_site_aniso_U_13
_atom_site_aniso_U_12
N1 0.0327(6) 0.0326(6) 0.0354(7) 0.0036(6) -0.0015(5) 0.0028(5)
C2 0.0454(9) 0.0309(7) 0.0445(9) 0.0018(7) 0.0047(7) 0.0033(7)
C3 0.0399(9) 0.0387(8) 0.0477(10) -0.0031(8) 0.0019(7) -0.0044(7)
C4 0.0351(7) 0.0396(8) 0.0426(9) 0.0019(8) 0.0007(7) 0.0009(7)
C5 0.0367(8) 0.0375(7) 0.0380(8) 0.0026(7) 0.0017(6) -0.0045(7)
C6 0.0353(7) 0.0432(8) 0.0376(8) 0.0028(7) 0.0002(7) -0.0037(7)
C7 0.0340(8) 0.0619(11) 0.0458(10) 0.0060(10) 0.0070(8) 0.0057(8)
C8 0.0289(7) 0.0567(10) 0.0427(9) 0.0015(8) -0.0039(7) 0.0041(7)
C9 0.0378(8) 0.0445(9) 0.0417(9) -0.0031(8) 0.0027(7) 0.0112(7)
C10 0.0371(7) 0.0289(7) 0.0354(8) 0.0002(6) -0.0027(6) 0.0042(7)
C11 0.0435(8) 0.0381(8) 0.0383(9) -0.0040(7) -0.0016(7) 0.0076(8)
C12 0.0403(8) 0.0499(9) 0.0342(8) -0.0009(8) 0.0036(7) 0.0078(8)
C13 0.0413(7) 0.0425(9) 0.0296(7) -0.0002(6) 0.0003(6) 0.0008(6)

loop_
_atom_type_symbol
_atom_type_description
_atom_type_scat_dispersion_real
_atom_type_scat_dispersion_imag
_atom_type_scat_source
C C 0.0033 0.0016 'International Tables Vol C Tables 4.2.6.8 and 6.1.1.4'
H H 0.0000 0.0000 'International Tables Vol C Tables 4.2.6.8 and 6.1.1.4'
N N 0.0061 0.0033 'International Tables Vol C Tables 4.2.6.8 and 6.1.1.4'

loop_
_geom_angle_atom_site_label_1
_geom_angle_atom_site_label_2
_geom_angle_atom_site_label_3
_geom_angle
_geom_angle_site_symmetry_1
_geom_angle_site_symmetry_3
_geom_angle_publ_flag
C2 N1 C10 113.92(13) . . ?
C2 N1 C9 112.50(13) . 2_655 ?
C10 N1 C9 113.60(13) . 2_655 ?
N1 C2 C3 112.13(13) . . ?
N1 C2 H2A 106.1(11) . . ?
C3 C2 H2A 107.7(11) . . ?
N1 C2 H2B 111.0(11) . . ?
C3 C2 H2B 111.5(11) . . ?
H2A C2 H2B 108.1(15) . . ?
C4 C3 C2 111.50(14) . . ?
C4 C3 H3A 111.5(13) . . ?
C2 C3 H3A 107.2(13) . . ?
C4 C3 H3B 110.2(11) . . ?
C2 C3 H3B 108.9(11) . . ?
H3A C3 H3B 107.4(17) . . ?
C5 C4 C3 114.33(14) . . ?
C5 C4 H4A 113.4(16) . . ?
C3 C4 H4A 106.4(15) . . ?
C5 C4 H4B 111.0(11) . . ?
C3 C4 H4B 104.7(12) . . ?
H4A C4 H4B 106.2(19) . . ?
C6 C5 C4 174.99(17) . . ?
C5 C6 C7 177.70(19) . . ?
C6 C7 C8 115.95(15) . . ?
C6 C7 H7A 106.4(13) . . ?
C8 C7 H7A 109.2(14) . . ?
C6 C7 H7B 110.3(12) . . ?
C8 C7 H7B 108.2(14) . . ?
H7A C7 H7B 106.4(18) . . ?
C9 C8 C7 114.72(16) . . ?
C9 C8 H8A 106.1(12) . . ?
C7 C8 H8A 108.1(11) . . ?
C9 C8 H8B 110.2(11) . . ?
C7 C8 H8B 109.8(11) . . ?
H8A C8 H8B 107.6(16) . . ?
N1 C9 C8 113.87(15) 2_655 . ?
N1 C9 H9A 105.8(12) 2_655 . ?
C8 C9 H9A 109.2(12) . . ?
N1 C9 H9B 108.6(12) 2_655 . ?
C8 C9 H9B 111.1(12) . . ?
H9A C9 H9B 108.0(17) . . ?
N1 C10 C11 116.75(13) . . ?
N1 C10 H10A 107.6(11) . . ?
C11 C10 H10A 107.8(11) . . ?
N1 C10 H10B 108.7(12) . . ?
C11 C10 H10B 110.2(11) . . ?
H10A C10 H10B 105.2(15) . . ?
C10 C11 C12 112.74(13) . . ?
C10 C11 H11A 108.1(13) . . ?
C12 C11 H11A 109.6(13) . . ?
C10 C11 H11B 110.0(16) . . ?
C12 C11 H11B 110.2(16) . . ?
H11A C11 H11B 105.9(18) . . ?
C13 C12 C11 112.75(14) . . ?
C13 C12 H12A 111.5(13) . . ?
C11 C12 H12A 108.0(13) . . ?
C13 C12 H12B 108.9(11) . . ?
C11 C12 H12B 110.1(11) . . ?
H12A C12 H12B 105.3(17) . . ?
C13 C13 C12 178.57(10) 2_655 . ?

loop_
_geom_bond_atom_site_label_1
_geom_bond_atom_site_label_2
_geom_bond_distance
_geom_bond_site_symmetry_2
_geom_bond_publ_flag
N1 C2 1.460(2) . ?
N1 C10 1.462(2) . ?
N1 C9 1.463(2) 2_655 ?
C2 C3 1.532(2) . ?
C2 H2A 1.02(2) . ?
C2 H2B 1.03(2) . ?
C3 C4 1.526(2) . ?
C3 H3A 1.00(2) . ?
C3 H3B 0.99(2) . ?
C4 C5 1.468(2) . ?
C4 H4A 0.99(3) . ?
C4 H4B 0.96(2) . ?
C5 C6 1.183(2) . ?
C6 C7 1.469(2) . ?
C7 C8 1.529(2) . ?
C7 H7A 1.00(2) . ?
C7 H7B 1.03(2) . ?
C8 C9 1.519(3) . ?
C8 H8A 1.01(2) . ?
C8 H8B 1.00(2) . ?
C9 N1 1.463(2) 2_655 ?
C9 H9A 1.00(2) . ?
C9 H9B 0.98(2) . ?
C10 C11 1.524(2) . ?
C10 H10A 0.997(19) . ?
C10 H10B 1.014(19) . ?
C11 C12 1.529(2) . ?
C11 H11A 0.97(2) . ?
C11 H11B 0.93(3) . ?
C12 C13 1.470(2) . ?
C12 H12A 0.98(2) . ?
C12 H12B 1.00(2) . ?
C13 C13 1.184(3) 2_655 ?

loop_
_geom_torsion_atom_site_label_1
_geom_torsion_atom_site_label_2
_geom_torsion_atom_site_label_3
_geom_torsion_atom_site_label_4
_geom_torsion
_geom_torsion_site_symmetry_1
_geom_torsion_site_symmetry_2
_geom_torsion_site_symmetry_3
_geom_torsion_site_symmetry_4
_geom_torsion_publ_flag
C10 N1 C2 C3 63.22(18) . . . . ?
C9 N1 C2 C3 -165.65(15) 2_655 . . . ?
N1 C2 C3 C4 59.8(2) . . . . ?
C2 C3 C4 C5 -165.02(15) . . . . ?
C3 C4 C5 C6 103(2) . . . . ?
C4 C5 C6 C7 99(5) . . . . ?
C5 C6 C7 C8 -150(4) . . . . ?
C6 C7 C8 C9 73.4(2) . . . . ?
C7 C8 C9 N1 -61.4(2) . . . 2_655 ?
C2 N1 C10 C11 57.82(18) . . . . ?
C9 N1 C10 C11 -72.77(19) 2_655 . . . ?
N1 C10 C11 C12 170.06(14) . . . . ?
C10 C11 C12 C13 58.5(2) . . . . ?
C11 C12 C13 C13 -23(10) . . . 2_655 ?
